data_4330691
loop_
_publ_author_name
'Xiaofeng Zhang'
'Deguang Huang'
'Yu-Sheng Chen'
'R. H. Holm'

_publ_section_title
;
 Synthesis of Binucleating Macrocycles and Their Nickel(II) Hydroxo- and
 Cyano-Bridged Complexes with Divalent Ions: Anatomical Variation of
 Ligand Features
;
_journal_name_full 'Inorganic Chemistry'
_journal_page_first 11017
_journal_page_last 11029
_journal_paper_doi 10.1021/ic301506x
_journal_volume 51
_journal_year 2012
_chemical_formula_moiety 'C32 H41 N6 Ni O4, C7 H8, C4 H12 N'
_chemical_formula_sum 'C43 H61 N7 Ni O4'
_chemical_formula_weight 798.70
_chemical_name_common '(Me4N)[Ni(OiBu)-OH] toluene'
_chemical_name_systematic
; 
 ? 
;
_space_group_IT_number 19
_symmetry_cell_setting orthorhombic
_symmetry_space_group_name_Hall 'P 2ac 2ab'
_symmetry_space_group_name_H-M 'P 21 21 21'
_atom_sites_solution_hydrogens geom
_atom_sites_solution_primary direct
_atom_sites_solution_secondary difmap
_audit_creation_method SHELXL-97
_cell_angle_alpha 90.00
_cell_angle_beta 90.00
_cell_angle_gamma 90.00
_cell_formula_units_Z 4
_cell_length_a 12.2953(10)
_cell_length_b 12.6618(10)
_cell_length_c 26.974(2)
_cell_measurement_reflns_used 10468
_cell_measurement_temperature 100(2)
_cell_measurement_theta_max 25.69
_cell_measurement_theta_min 2.21
_cell_volume 4199.3(6)
_computing_cell_refinement 'Bruker SAINT'
_computing_data_collection 'Bruker APEX2'
_computing_data_reduction 'Bruker SAINT'
_computing_molecular_graphics 'Bruker SHELXTL'
_computing_publication_material 'Bruker SHELXTL'
_computing_structure_refinement 'SHELXL-97 (Sheldrick, 1997)'
_computing_structure_solution 'SHELXS-97 (Sheldrick, 1990)'
_diffrn_ambient_temperature 100(2)
_diffrn_measured_fraction_theta_full 0.995
_diffrn_measured_fraction_theta_max 0.995
_diffrn_measurement_device_type 'Bruker APEX-II CCD'
_diffrn_measurement_method '\f and \w scans'
_diffrn_radiation_monochromator graphite
_diffrn_radiation_source 'fine-focus sealed tube'
_diffrn_radiation_type MoK\a
_diffrn_radiation_wavelength 0.71073
_diffrn_reflns_av_R_equivalents 0.0418
_diffrn_reflns_av_sigmaI/netI 0.0376
_diffrn_reflns_limit_h_max 15
_diffrn_reflns_limit_h_min -15
_diffrn_reflns_limit_k_max 15
_diffrn_reflns_limit_k_min -15
_diffrn_reflns_limit_l_max 33
_diffrn_reflns_limit_l_min -33
_diffrn_reflns_number 43734
_diffrn_reflns_theta_full 26.38
_diffrn_reflns_theta_max 26.38
_diffrn_reflns_theta_min 1.51
_diffrn_standards_number 0
_exptl_absorpt_coefficient_mu 0.511
_exptl_absorpt_correction_T_max 0.9506
_exptl_absorpt_correction_T_min 0.8534
_exptl_absorpt_correction_type multi-scan
_exptl_absorpt_process_details SADABS
_exptl_crystal_colour red
_exptl_crystal_density_diffrn 1.263
_exptl_crystal_density_meas ?
_exptl_crystal_description column
_exptl_crystal_F_000 1712
_exptl_crystal_size_max 0.32
_exptl_crystal_size_mid 0.12
_exptl_crystal_size_min 0.10
_refine_diff_density_max 0.447
_refine_diff_density_min -0.772
_refine_diff_density_rms 0.060
_refine_ls_abs_structure_details 'Flack H D (1983), Acta Cryst. A39, 876-881'
_refine_ls_abs_structure_Flack 0.004(13)
_refine_ls_extinction_method none
_refine_ls_goodness_of_fit_ref 1.032
_refine_ls_hydrogen_treatment constr
_refine_ls_matrix_type full
_refine_ls_number_parameters 496
_refine_ls_number_reflns 8537
_refine_ls_number_restraints 321
_refine_ls_restrained_S_all 1.113
_refine_ls_R_factor_all 0.0459
_refine_ls_R_factor_gt 0.0403
_refine_ls_shift/su_max 0.001
_refine_ls_shift/su_mean 0.000
_refine_ls_structure_factor_coef Fsqd
_refine_ls_weighting_details 'calc w=1/[\s^2^(Fo^2^)+(0.0517P)^2^+3.0587P] where P=(Fo^2^+2Fc^2^)/3'
_refine_ls_weighting_scheme calc
_refine_ls_wR_factor_gt 0.1022
_refine_ls_wR_factor_ref 0.1053
_reflns_number_gt 7801
_reflns_number_total 8537
_reflns_threshold_expression >2sigma(I)
_cod_data_source_file ic301506x_si_002_09.cif
_cod_data_source_block compound17
_cod_depositor_comments
;
The following automatic conversions were performed:

'_exptl_crystal_density_meas' value 'none' was changed to '?' - the
value is perceived as not measured.

Automatic conversion script
Id: cif_fix_values 3008 2015-01-20 13:52:24Z robertas 
;
_cod_original_cell_volume 4199.4(6)
_cod_database_code 4330691

loop_
_symmetry_equiv_pos_as_xyz
'x, y, z'
'-x+1/2, -y, z+1/2'
'-x, y+1/2, -z+1/2'
'x+1/2, -y+1/2, -z'

loop_
_atom_site_label
_atom_site_type_symbol
_atom_site_fract_x
_atom_site_fract_y
_atom_site_fract_z
_atom_site_U_iso_or_equiv
_atom_site_adp_type
_atom_site_occupancy
_atom_site_symmetry_multiplicity
_atom_site_calc_flag
_atom_site_refinement_flags
Ni1 Ni 0.03210(3) 0.00940(3) -0.040918(12) 0.01571(9) Uani 1 1 d .
O1 O -0.04190(19) -0.27052(16) -0.10127(8) 0.0263(4) Uani 1 1 d U
O2 O -0.00924(17) 0.27889(16) -0.11661(8) 0.0236(4) Uani 1 1 d U
O3 O 0.09234(16) 0.01596(17) 0.02084(7) 0.0223(4) Uani 1 1 d .
H3A H 0.0942 -0.0448 0.0333 0.033 Uiso 1 1 calc R
O4 O -0.20343(17) -0.0095(2) -0.23125(7) 0.0314(4) Uani 1 1 d U
N1 N 0.0164(2) -0.14051(18) -0.04582(9) 0.0205(4) Uani 1 1 d U
N2 N -0.03625(18) 0.00615(19) -0.10107(7) 0.0187(3) Uani 1 1 d U
N3 N 0.0416(2) 0.15708(18) -0.05582(9) 0.0198(4) Uani 1 1 d U
N4 N 0.0424(2) 0.2870(2) 0.12469(10) 0.0297(4) Uani 1 1 d U
N5 N 0.1063(2) 0.0097(2) 0.16489(9) 0.0294(4) Uani 1 1 d U
N6 N 0.1137(2) -0.2892(2) 0.15617(10) 0.0307(4) Uani 1 1 d U
C1 C -0.0305(3) -0.1777(2) -0.08757(10) 0.0222(4) Uani 1 1 d U
C2 C -0.0696(2) -0.0873(2) -0.11923(11) 0.0210(4) Uani 1 1 d U
C3 C -0.1273(3) -0.0929(3) -0.16273(11) 0.0234(4) Uani 1 1 d U
H3B H -0.1525 -0.1587 -0.1752 0.028 Uiso 1 1 calc R
C4 C -0.1477(2) 0.0011(3) -0.18805(10) 0.0252(4) Uani 1 1 d U
C5 C -0.1107(3) 0.0974(3) -0.16913(11) 0.0223(4) Uani 1 1 d U
H5A H -0.1236 0.1617 -0.1863 0.027 Uiso 1 1 calc R
C6 C -0.0549(2) 0.0961(2) -0.12473(11) 0.0200(4) Uani 1 1 d U
C7 C -0.0049(2) 0.1887(2) -0.09854(11) 0.0208(4) Uani 1 1 d U
C8 C 0.1056(2) 0.2320(2) -0.02929(11) 0.0202(4) Uani 1 1 d U
C9 C 0.1982(2) 0.2768(2) -0.05095(11) 0.0219(4) Uani 1 1 d U
H9A H 0.2174 0.2597 -0.0841 0.026 Uiso 1 1 calc R
C10 C 0.2619(3) 0.3466(2) -0.02367(12) 0.0227(4) Uani 1 1 d U
H10A H 0.3250 0.3769 -0.0383 0.027 Uiso 1 1 calc R
C11 C 0.2343(2) 0.3721(2) 0.02433(11) 0.0229(4) Uani 1 1 d U
H11A H 0.2790 0.4191 0.0427 0.027 Uiso 1 1 calc R
C12 C 0.1412(2) 0.3295(2) 0.04616(12) 0.0230(4) Uani 1 1 d U
C13 C 0.0785(2) 0.2581(2) 0.01928(11) 0.0208(4) Uani 1 1 d U
H13A H 0.0165 0.2268 0.0343 0.025 Uiso 1 1 calc R
C14 C 0.1059(3) 0.3656(3) 0.09719(12) 0.0264(4) Uani 1 1 d U
H14A H 0.1714 0.3837 0.1168 0.032 Uiso 1 1 calc R
H14B H 0.0618 0.4306 0.0937 0.032 Uiso 1 1 calc R
C15 C -0.0076(3) 0.3363(3) 0.16761(13) 0.0352(6) Uani 1 1 d U
H15A H -0.0503 0.2837 0.1858 0.053 Uiso 1 1 calc R
H15B H -0.0555 0.3937 0.1567 0.053 Uiso 1 1 calc R
H15C H 0.0491 0.3649 0.1893 0.053 Uiso 1 1 calc R
C16 C 0.1092(3) 0.1966(3) 0.13913(12) 0.0295(4) Uani 1 1 d U
H16A H 0.1470 0.2129 0.1706 0.035 Uiso 1 1 calc R
H16B H 0.1652 0.1841 0.1134 0.035 Uiso 1 1 calc R
C17 C 0.0416(3) 0.0974(3) 0.14568(12) 0.0299(4) Uani 1 1 d U
H17A H -0.0190 0.1121 0.1688 0.036 Uiso 1 1 calc R
H17B H 0.0099 0.0770 0.1133 0.036 Uiso 1 1 calc R
C18 C 0.1203(3) 0.0195(3) 0.21853(11) 0.0322(5) Uani 1 1 d U
H18A H 0.1516 0.0888 0.2263 0.048 Uiso 1 1 calc R
H18B H 0.1693 -0.0361 0.2304 0.048 Uiso 1 1 calc R
H18C H 0.0495 0.0125 0.2349 0.048 Uiso 1 1 calc R
C19 C 0.0614(3) -0.0942(3) 0.15337(13) 0.0303(5) Uani 1 1 d U
H19A H 0.0260 -0.0919 0.1204 0.036 Uiso 1 1 calc R
H19B H 0.0052 -0.1125 0.1782 0.036 Uiso 1 1 calc R
C20 C 0.1499(3) -0.1797(3) 0.15324(13) 0.0305(5) Uani 1 1 d U
H20A H 0.1933 -0.1715 0.1226 0.037 Uiso 1 1 calc R
H20B H 0.1992 -0.1662 0.1816 0.037 Uiso 1 1 calc R
C21 C 0.0753(3) -0.3190(3) 0.20515(12) 0.0347(6) Uani 1 1 d U
H21A H 0.1294 -0.2985 0.2300 0.052 Uiso 1 1 calc R
H21B H 0.0642 -0.3956 0.2064 0.052 Uiso 1 1 calc R
H21C H 0.0064 -0.2830 0.2121 0.052 Uiso 1 1 calc R
C22 C 0.0359(3) -0.3183(2) 0.11786(11) 0.0264(4) Uani 1 1 d U
H22A H -0.0312 -0.2759 0.1221 0.032 Uiso 1 1 calc R
H22B H 0.0163 -0.3936 0.1217 0.032 Uiso 1 1 calc R
C23 C 0.0804(3) -0.3006(2) 0.06640(11) 0.0229(4) Uani 1 1 d U
C24 C 0.1740(3) -0.3519(2) 0.05114(11) 0.0227(4) Uani 1 1 d U
H24A H 0.2106 -0.3981 0.0733 0.027 Uiso 1 1 calc R
C25 C 0.2147(3) -0.3363(2) 0.00379(11) 0.0226(4) Uani 1 1 d U
H25A H 0.2784 -0.3726 -0.0065 0.027 Uiso 1 1 calc R
C26 C 0.1624(3) -0.2677(2) -0.02861(11) 0.0215(4) Uani 1 1 d U
H26A H 0.1912 -0.2567 -0.0609 0.026 Uiso 1 1 calc R
C27 C 0.0685(2) -0.2152(2) -0.01414(11) 0.0207(4) Uani 1 1 d U
C28 C 0.0279(3) -0.2323(2) 0.03359(10) 0.0213(4) Uani 1 1 d U
H28A H -0.0364 -0.1969 0.0439 0.026 Uiso 1 1 calc R
C29 C -0.2092(3) 0.0802(3) -0.26316(13) 0.0371(5) Uani 1 1 d U
H29A H -0.1356 0.1099 -0.2684 0.045 Uiso 1 1 calc R
H29B H -0.2553 0.1356 -0.2480 0.045 Uiso 1 1 calc R
C30 C -0.2573(4) 0.0457(3) -0.31218(14) 0.0454(5) Uani 1 1 d U
H30A H -0.3336 0.0216 -0.3063 0.055 Uiso 1 1 calc R
C31 C -0.1945(4) -0.0441(4) -0.33572(15) 0.0516(7) Uani 1 1 d U
H31A H -0.1931 -0.1045 -0.3130 0.077 Uiso 1 1 calc R
H31B H -0.1199 -0.0211 -0.3426 0.077 Uiso 1 1 calc R
H31C H -0.2299 -0.0648 -0.3668 0.077 Uiso 1 1 calc R
C32 C -0.2604(4) 0.1401(4) -0.34681(15) 0.0481(7) Uani 1 1 d U
H32A H -0.3013 0.1976 -0.3312 0.072 Uiso 1 1 calc R
H32B H -0.2960 0.1199 -0.3779 0.072 Uiso 1 1 calc R
H32C H -0.1861 0.1637 -0.3537 0.072 Uiso 1 1 calc R
N7 N -0.11697(17) 0.49147(19) -0.04207(8) 0.0186(4) Uani 1 1 d .
C33 C -0.1504(3) 0.3920(2) -0.01648(13) 0.0251(7) Uani 1 1 d .
H33A H -0.1203 0.3912 0.0172 0.038 Uiso 1 1 calc R
H33B H -0.1228 0.3310 -0.0350 0.038 Uiso 1 1 calc R
H33C H -0.2299 0.3885 -0.0148 0.038 Uiso 1 1 calc R
C34 C -0.1641(2) 0.4922(3) -0.09299(10) 0.0263(6) Uani 1 1 d .
H34A H -0.1363 0.4316 -0.1117 0.039 Uiso 1 1 calc R
H34B H -0.1435 0.5577 -0.1099 0.039 Uiso 1 1 calc R
H34C H -0.2436 0.4878 -0.0909 0.039 Uiso 1 1 calc R
C35 C -0.1608(3) 0.5844(3) -0.01378(13) 0.0297(8) Uani 1 1 d .
H35A H -0.1307 0.5842 0.0199 0.045 Uiso 1 1 calc R
H35B H -0.2403 0.5796 -0.0121 0.045 Uiso 1 1 calc R
H35C H -0.1400 0.6499 -0.0307 0.045 Uiso 1 1 calc R
C36 C 0.0042(2) 0.4982(2) -0.04523(11) 0.0238(6) Uani 1 1 d .
H36A H 0.0350 0.4979 -0.0117 0.036 Uiso 1 1 calc R
H36B H 0.0248 0.5637 -0.0622 0.036 Uiso 1 1 calc R
H36C H 0.0321 0.4375 -0.0638 0.036 Uiso 1 1 calc R
C37 C 0.2292(4) -0.0377(5) -0.14079(19) 0.0741(12) Uani 1 1 d U
H37A H 0.2227 -0.1148 -0.1407 0.111 Uiso 1 1 calc R
H37B H 0.1938 -0.0089 -0.1112 0.111 Uiso 1 1 calc R
H37C H 0.3063 -0.0180 -0.1407 0.111 Uiso 1 1 calc R
C38 C 0.1738(3) 0.0075(5) -0.18782(17) 0.0617(8) Uani 1 1 d U
C39 C 0.1298(4) -0.0578(5) -0.22249(19) 0.0660(9) Uani 1 1 d U
H39A H 0.1280 -0.1318 -0.2166 0.079 Uiso 1 1 calc R
C40 C 0.0868(4) -0.0172(5) -0.26718(18) 0.0666(9) Uani 1 1 d U
H40A H 0.0569 -0.0628 -0.2916 0.080 Uiso 1 1 calc R
C41 C 0.0898(4) 0.0938(4) -0.27441(19) 0.0620(9) Uani 1 1 d U
H41A H 0.0625 0.1230 -0.3044 0.074 Uiso 1 1 calc R
C42 C 0.1326(4) 0.1613(5) -0.23775(17) 0.0596(9) Uani 1 1 d U
H42A H 0.1322 0.2357 -0.2421 0.072 Uiso 1 1 calc R
C43 C 0.1754(4) 0.1161(4) -0.19514(18) 0.0594(9) Uani 1 1 d U
H43A H 0.2064 0.1604 -0.1705 0.071 Uiso 1 1 calc R

loop_
_atom_site_aniso_label
_atom_site_aniso_U_11
_atom_site_aniso_U_22
_atom_site_aniso_U_33
_atom_site_aniso_U_23
_atom_site_aniso_U_13
_atom_site_aniso_U_12
Ni1 0.01770(15) 0.01291(17) 0.01654(15) -0.00007(14) -0.00212(13) -0.00068(15)
O1 0.0355(9) 0.0187(8) 0.0247(8) 0.0002(7) -0.0044(8) -0.0068(8)
O2 0.0285(9) 0.0175(8) 0.0249(8) 0.0019(7) -0.0041(7) 0.0020(7)
O3 0.0281(10) 0.0184(11) 0.0205(9) 0.0007(8) -0.0084(8) 0.0005(9)
O4 0.0370(8) 0.0342(9) 0.0232(7) 0.0043(8) -0.0090(7) -0.0056(8)
N1 0.0258(8) 0.0150(7) 0.0207(7) 0.0007(7) -0.0024(7) -0.0052(7)
N2 0.0199(7) 0.0182(7) 0.0181(7) 0.0000(7) 0.0004(6) -0.0019(7)
N3 0.0229(8) 0.0145(7) 0.0221(7) 0.0012(6) -0.0027(7) 0.0022(7)
N4 0.0355(8) 0.0249(8) 0.0286(8) -0.0011(7) 0.0005(7) 0.0055(8)
N5 0.0342(8) 0.0273(8) 0.0267(8) 0.0003(7) -0.0003(7) 0.0012(8)
N6 0.0379(8) 0.0276(8) 0.0265(8) 0.0024(7) -0.0005(7) -0.0008(8)
C1 0.0276(7) 0.0176(7) 0.0214(7) 0.0009(6) -0.0019(7) -0.0060(7)
C2 0.0237(7) 0.0197(7) 0.0196(7) 0.0005(7) -0.0005(7) -0.0049(7)
C3 0.0262(8) 0.0233(8) 0.0205(8) 0.0009(8) -0.0020(7) -0.0057(8)
C4 0.0282(7) 0.0270(8) 0.0203(7) 0.0023(7) -0.0037(6) -0.0044(7)
C5 0.0244(8) 0.0229(8) 0.0197(8) 0.0024(8) -0.0012(7) -0.0017(8)
C6 0.0215(7) 0.0189(7) 0.0196(7) 0.0014(7) -0.0001(7) -0.0002(7)
C7 0.0238(7) 0.0168(7) 0.0218(7) 0.0010(6) -0.0018(6) 0.0017(6)
C8 0.0232(7) 0.0137(7) 0.0238(8) 0.0020(7) -0.0043(7) 0.0038(7)
C9 0.0245(8) 0.0151(8) 0.0261(9) 0.0027(7) -0.0038(8) 0.0030(7)
C10 0.0241(9) 0.0154(9) 0.0286(9) 0.0033(8) -0.0048(8) 0.0015(8)
C11 0.0249(8) 0.0155(8) 0.0282(9) 0.0023(8) -0.0070(8) 0.0024(8)
C12 0.0267(8) 0.0158(7) 0.0264(8) 0.0015(7) -0.0059(7) 0.0043(7)
C13 0.0235(8) 0.0144(8) 0.0245(8) 0.0024(7) -0.0046(8) 0.0033(7)
C14 0.0321(9) 0.0198(8) 0.0275(8) -0.0006(8) -0.0029(8) 0.0042(8)
C15 0.0426(12) 0.0299(11) 0.0330(11) -0.0024(10) 0.0041(10) 0.0070(10)
C16 0.0343(9) 0.0259(9) 0.0284(9) 0.0001(8) -0.0003(8) 0.0041(9)
C17 0.0335(9) 0.0279(9) 0.0283(9) 0.0008(8) -0.0001(8) 0.0030(9)
C18 0.0387(11) 0.0293(11) 0.0287(10) -0.0004(10) -0.0010(9) 0.0035(10)
C19 0.0348(9) 0.0283(9) 0.0279(9) 0.0010(8) -0.0009(8) -0.0015(9)
C20 0.0363(9) 0.0278(9) 0.0273(9) 0.0008(8) -0.0015(8) -0.0017(9)
C21 0.0430(12) 0.0322(11) 0.0289(11) 0.0032(10) -0.0002(10) 0.0006(11)
C22 0.0329(9) 0.0219(9) 0.0245(8) 0.0017(7) 0.0001(8) -0.0026(8)
C23 0.0289(8) 0.0174(8) 0.0226(8) 0.0000(7) -0.0020(7) -0.0041(7)
C24 0.0279(9) 0.0170(9) 0.0233(9) -0.0006(7) -0.0038(8) -0.0037(8)
C25 0.0271(9) 0.0172(9) 0.0236(9) -0.0021(8) -0.0022(8) -0.0033(8)
C26 0.0265(8) 0.0161(9) 0.0219(9) -0.0021(7) -0.0013(8) -0.0041(8)
C27 0.0257(7) 0.0149(7) 0.0216(7) -0.0010(7) -0.0028(7) -0.0048(7)
C28 0.0263(8) 0.0153(8) 0.0223(8) -0.0007(7) -0.0018(8) -0.0036(8)
C29 0.0414(10) 0.0418(10) 0.0280(9) 0.0044(9) -0.0084(9) -0.0035(9)
C30 0.0485(11) 0.0534(12) 0.0344(10) 0.0036(9) -0.0093(9) -0.0013(10)
C31 0.0566(14) 0.0597(14) 0.0385(12) -0.0006(12) -0.0089(12) 0.0021(12)
C32 0.0503(13) 0.0569(14) 0.0371(12) 0.0070(12) -0.0094(12) -0.0027(12)
N7 0.0184(10) 0.0119(11) 0.0255(11) 0.0017(12) -0.0022(9) 0.0002(9)
C33 0.0211(15) 0.0175(16) 0.0368(18) 0.0063(13) 0.0010(14) -0.0056(12)
C34 0.0309(14) 0.0183(15) 0.0297(15) -0.0001(14) -0.0112(12) -0.0021(15)
C35 0.0303(17) 0.0184(17) 0.040(2) -0.0075(14) 0.0076(16) -0.0027(14)
C36 0.0183(12) 0.0181(14) 0.0349(15) 0.0039(16) -0.0016(10) -0.0023(12)
C37 0.053(2) 0.096(3) 0.073(2) 0.029(2) 0.0198(18) 0.016(2)
C38 0.0422(16) 0.086(2) 0.0573(16) 0.0153(16) 0.0228(13) 0.0098(17)
C39 0.0442(19) 0.084(2) 0.0699(19) 0.0113(17) 0.0236(16) 0.0051(17)
C40 0.0448(17) 0.089(2) 0.0661(18) 0.0058(19) 0.0166(15) 0.0002(19)
C41 0.0431(18) 0.087(2) 0.0559(18) 0.0097(17) 0.0137(15) 0.0005(18)
C42 0.0438(18) 0.084(2) 0.0514(18) 0.0132(16) 0.0138(15) 0.0026(17)
C43 0.0437(18) 0.084(2) 0.0503(17) 0.0113(17) 0.0152(15) 0.0095(18)

loop_
_atom_type_symbol
_atom_type_description
_atom_type_scat_dispersion_real
_atom_type_scat_dispersion_imag
_atom_type_scat_source
C C 0.0033 0.0016 'International Tables Vol C Tables 4.2.6.8 and 6.1.1.4'
H H 0.0000 0.0000 'International Tables Vol C Tables 4.2.6.8 and 6.1.1.4'
N N 0.0061 0.0033 'International Tables Vol C Tables 4.2.6.8 and 6.1.1.4'
O O 0.0106 0.0060 'International Tables Vol C Tables 4.2.6.8 and 6.1.1.4'
Ni Ni 0.3393 1.1124 'International Tables Vol C Tables 4.2.6.8 and 6.1.1.4'

loop_
_geom_angle_atom_site_label_1
_geom_angle_atom_site_label_2
_geom_angle_atom_site_label_3
_geom_angle
O3 Ni1 N2 176.34(10)
O3 Ni1 N1 98.58(10)
N2 Ni1 N1 82.53(11)
O3 Ni1 N3 97.02(10)
N2 Ni1 N3 82.18(10)
N1 Ni1 N3 163.78(10)
Ni1 O3 H3A 109.5
C4 O4 C29 117.6(3)
C1 N1 C27 117.4(2)
C1 N1 Ni1 116.6(2)
C27 N1 Ni1 124.86(19)
C6 N2 C2 121.9(2)
C6 N2 Ni1 119.2(2)
C2 N2 Ni1 118.9(2)
C7 N3 C8 117.8(2)
C7 N3 Ni1 116.3(2)
C8 N3 Ni1 125.34(18)
C16 N4 C15 111.2(3)
C16 N4 C14 111.6(3)
C15 N4 C14 109.7(3)
C17 N5 C18 110.5(3)
C17 N5 C19 113.8(3)
C18 N5 C19 109.4(3)
C21 N6 C22 111.5(3)
C21 N6 C20 113.3(3)
C22 N6 C20 113.7(3)
O1 C1 N1 128.9(3)
O1 C1 C2 121.0(3)
N1 C1 C2 110.1(2)
N2 C2 C3 120.9(3)
N2 C2 C1 111.4(2)
C3 C2 C1 127.6(3)
C2 C3 C4 117.8(3)
C2 C3 H3B 121.1
C4 C3 H3B 121.1
O4 C4 C3 115.2(3)
O4 C4 C5 124.3(3)
C3 C4 C5 120.5(2)
C6 C5 C4 118.0(3)
C6 C5 H5A 121.0
C4 C5 H5A 121.0
N2 C6 C5 120.9(3)
N2 C6 C7 112.0(2)
C5 C6 C7 127.1(3)
O2 C7 N3 128.8(3)
O2 C7 C6 121.1(3)
N3 C7 C6 110.1(2)
C13 C8 C9 119.4(3)
C13 C8 N3 119.9(3)
C9 C8 N3 120.6(3)
C10 C9 C8 119.7(3)
C10 C9 H9A 120.2
C8 C9 H9A 120.2
C11 C10 C9 120.5(3)
C11 C10 H10A 119.8
C9 C10 H10A 119.8
C10 C11 C12 120.5(3)
C10 C11 H11A 119.7
C12 C11 H11A 119.7
C13 C12 C11 119.0(3)
C13 C12 C14 120.7(3)
C11 C12 C14 120.1(3)
C12 C13 C8 120.8(3)
C12 C13 H13A 119.6
C8 C13 H13A 119.6
N4 C14 C12 114.1(3)
N4 C14 H14A 108.7
C12 C14 H14A 108.7
N4 C14 H14B 108.7
C12 C14 H14B 108.7
H14A C14 H14B 107.6
N4 C15 H15A 109.5
N4 C15 H15B 109.5
H15A C15 H15B 109.5
N4 C15 H15C 109.5
H15A C15 H15C 109.5
H15B C15 H15C 109.5
N4 C16 C17 111.9(3)
N4 C16 H16A 109.2
C17 C16 H16A 109.2
N4 C16 H16B 109.2
C17 C16 H16B 109.2
H16A C16 H16B 107.9
N5 C17 C16 111.9(3)
N5 C17 H17A 109.2
C16 C17 H17A 109.2
N5 C17 H17B 109.2
C16 C17 H17B 109.2
H17A C17 H17B 107.9
N5 C18 H18A 109.5
N5 C18 H18B 109.5
H18A C18 H18B 109.5
N5 C18 H18C 109.5
H18A C18 H18C 109.5
H18B C18 H18C 109.5
N5 C19 C20 111.6(3)
N5 C19 H19A 109.3
C20 C19 H19A 109.3
N5 C19 H19B 109.3
C20 C19 H19B 109.3
H19A C19 H19B 108.0
N6 C20 C19 117.0(3)
N6 C20 H20A 108.0
C19 C20 H20A 108.0
N6 C20 H20B 108.0
C19 C20 H20B 108.0
H20A C20 H20B 107.3
N6 C21 H21A 109.5
N6 C21 H21B 109.5
H21A C21 H21B 109.5
N6 C21 H21C 109.5
H21A C21 H21C 109.5
H21B C21 H21C 109.5
N6 C22 C23 112.1(3)
N6 C22 H22A 109.2
C23 C22 H22A 109.2
N6 C22 H22B 109.2
C23 C22 H22B 109.2
H22A C22 H22B 107.9
C24 C23 C28 119.2(3)
C24 C23 C22 120.4(3)
C28 C23 C22 120.5(3)
C23 C24 C25 120.5(3)
C23 C24 H24A 119.7
C25 C24 H24A 119.7
C26 C25 C24 120.1(3)
C26 C25 H25A 120.0
C24 C25 H25A 120.0
C25 C26 C27 120.5(3)
C25 C26 H26A 119.8
C27 C26 H26A 119.8
C26 C27 C28 118.8(3)
C26 C27 N1 121.5(3)
C28 C27 N1 119.6(3)
C23 C28 C27 121.0(3)
C23 C28 H28A 119.5
C27 C28 H28A 119.5
O4 C29 C30 108.4(3)
O4 C29 H29A 110.0
C30 C29 H29A 110.0
O4 C29 H29B 110.0
C30 C29 H29B 110.0
H29A C29 H29B 108.4
C31 C30 C29 112.6(3)
C31 C30 C32 110.3(4)
C29 C30 C32 108.7(3)
C31 C30 H30A 108.4
C29 C30 H30A 108.4
C32 C30 H30A 108.4
C30 C31 H31A 109.5
C30 C31 H31B 109.5
H31A C31 H31B 109.5
C30 C31 H31C 109.5
H31A C31 H31C 109.5
H31B C31 H31C 109.5
C30 C32 H32A 109.5
C30 C32 H32B 109.5
H32A C32 H32B 109.5
C30 C32 H32C 109.5
H32A C32 H32C 109.5
H32B C32 H32C 109.5
C33 N7 C34 108.9(2)
C33 N7 C36 110.4(2)
C34 N7 C36 109.6(2)
C33 N7 C35 109.1(2)
C34 N7 C35 108.9(2)
C36 N7 C35 110.0(2)
N7 C33 H33A 109.5
N7 C33 H33B 109.5
H33A C33 H33B 109.5
N7 C33 H33C 109.5
H33A C33 H33C 109.5
H33B C33 H33C 109.5
N7 C34 H34A 109.5
N7 C34 H34B 109.5
H34A C34 H34B 109.5
N7 C34 H34C 109.5
H34A C34 H34C 109.5
H34B C34 H34C 109.5
N7 C35 H35A 109.5
N7 C35 H35B 109.5
H35A C35 H35B 109.5
N7 C35 H35C 109.5
H35A C35 H35C 109.5
H35B C35 H35C 109.5
N7 C36 H36A 109.5
N7 C36 H36B 109.5
H36A C36 H36B 109.5
N7 C36 H36C 109.5
H36A C36 H36C 109.5
H36B C36 H36C 109.5
C38 C37 H37A 109.5
C38 C37 H37B 109.5
H37A C37 H37B 109.5
C38 C37 H37C 109.5
H37A C37 H37C 109.5
H37B C37 H37C 109.5
C39 C38 C43 120.6(5)
C39 C38 C37 120.9(6)
C43 C38 C37 118.4(5)
C38 C39 C40 120.9(6)
C38 C39 H39A 119.5
C40 C39 H39A 119.5
C41 C40 C39 117.9(5)
C41 C40 H40A 121.0
C39 C40 H40A 121.0
C42 C41 C40 120.9(5)
C42 C41 H41A 119.6
C40 C41 H41A 119.6
C43 C42 C41 118.3(5)
C43 C42 H42A 120.9
C41 C42 H42A 120.9
C42 C43 C38 121.3(5)
C42 C43 H43A 119.3
C38 C43 H43A 119.3

loop_
_geom_bond_atom_site_label_1
_geom_bond_atom_site_label_2
_geom_bond_distance
Ni1 O3 1.8251(18)
Ni1 N2 1.828(2)
Ni1 N1 1.912(2)
Ni1 N3 1.916(2)
O1 C1 1.239(3)
O2 C7 1.243(4)
O3 H3A 0.8400
O4 C4 1.359(3)
O4 C29 1.427(4)
N1 C1 1.350(4)
N1 C27 1.427(4)
N2 C6 1.326(4)
N2 C2 1.345(4)
N3 C7 1.348(4)
N3 C8 1.425(4)
N4 C16 1.461(4)
N4 C15 1.453(4)
N4 C14 1.466(4)
N5 C17 1.461(4)
N5 C18 1.463(4)
N5 C19 1.460(4)
N6 C21 1.453(4)
N6 C22 1.455(4)
N6 C20 1.458(4)
C1 C2 1.506(4)
C2 C3 1.373(4)
C3 C4 1.396(5)
C3 H3B 0.9500
C4 C5 1.397(5)
C5 C6 1.381(4)
C5 H5A 0.9500
C6 C7 1.500(4)
C8 C13 1.391(4)
C8 C9 1.400(4)
C9 C10 1.392(4)
C9 H9A 0.9500
C10 C11 1.377(4)
C10 H10A 0.9500
C11 C12 1.396(4)
C11 H11A 0.9500
C12 C13 1.392(4)
C12 C14 1.514(4)
C13 H13A 0.9500
C14 H14A 0.9900
C14 H14B 0.9900
C15 H15A 0.9800
C15 H15B 0.9800
C15 H15C 0.9800
C16 C17 1.516(5)
C16 H16A 0.9900
C16 H16B 0.9900
C17 H17A 0.9900
C17 H17B 0.9900
C18 H18A 0.9800
C18 H18B 0.9800
C18 H18C 0.9800
C19 C20 1.535(5)
C19 H19A 0.9900
C19 H19B 0.9900
C20 H20A 0.9900
C20 H20B 0.9900
C21 H21A 0.9800
C21 H21B 0.9800
C21 H21C 0.9800
C22 C23 1.509(4)
C22 H22A 0.9900
C22 H22B 0.9900
C23 C24 1.383(4)
C23 C28 1.396(4)
C24 C25 1.386(4)
C24 H24A 0.9500
C25 C26 1.389(4)
C25 H25A 0.9500
C26 C27 1.389(4)
C26 H26A 0.9500
C27 C28 1.398(4)
C28 H28A 0.9500
C29 C30 1.513(5)
C29 H29A 0.9900
C29 H29B 0.9900
C30 C31 1.514(6)
C30 C32 1.517(6)
C30 H30A 1.0000
C31 H31A 0.9800
C31 H31B 0.9800
C31 H31C 0.9800
C32 H32A 0.9800
C32 H32B 0.9800
C32 H32C 0.9800
N7 C33 1.494(4)
N7 C34 1.491(3)
N7 C36 1.494(3)
N7 C35 1.502(4)
C33 H33A 0.9800
C33 H33B 0.9800
C33 H33C 0.9800
C34 H34A 0.9800
C34 H34B 0.9800
C34 H34C 0.9800
C35 H35A 0.9800
C35 H35B 0.9800
C35 H35C 0.9800
C36 H36A 0.9800
C36 H36B 0.9800
C36 H36C 0.9800
C37 C38 1.550(6)
C37 H37A 0.9800
C37 H37B 0.9800
C37 H37C 0.9800
C38 C39 1.360(7)
C38 C43 1.390(8)
C39 C40 1.413(7)
C39 H39A 0.9500
C40 C41 1.420(8)
C40 H40A 0.9500
C41 C42 1.409(7)
C41 H41A 0.9500
C42 C43 1.387(6)
C42 H42A 0.9500
C43 H43A 0.9500

loop_
_geom_torsion_atom_site_label_1
_geom_torsion_atom_site_label_2
_geom_torsion_atom_site_label_3
_geom_torsion_atom_site_label_4
_geom_torsion
O3 Ni1 N1 C1 177.9(2)
N2 Ni1 N1 C1 1.5(2)
N3 Ni1 N1 C1 -18.1(5)
O3 Ni1 N1 C27 -14.9(2)
N2 Ni1 N1 C27 168.6(2)
N3 Ni1 N1 C27 149.0(3)
O3 Ni1 N2 C6 73.2(17)
N1 Ni1 N2 C6 -178.9(2)
N3 Ni1 N2 C6 -4.3(2)
O3 Ni1 N2 C2 -104.5(17)
N1 Ni1 N2 C2 3.4(2)
N3 Ni1 N2 C2 178.0(2)
O3 Ni1 N3 C7 -174.3(2)
N2 Ni1 N3 C7 2.1(2)
N1 Ni1 N3 C7 21.7(5)
O3 Ni1 N3 C8 14.7(3)
N2 Ni1 N3 C8 -168.9(3)
N1 Ni1 N3 C8 -149.3(3)
C27 N1 C1 O1 5.5(5)
Ni1 N1 C1 O1 173.6(3)
C27 N1 C1 C2 -173.4(3)
Ni1 N1 C1 C2 -5.2(3)
C6 N2 C2 C3 -1.8(4)
Ni1 N2 C2 C3 175.9(2)
C6 N2 C2 C1 175.4(3)
Ni1 N2 C2 C1 -7.0(3)
O1 C1 C2 N2 -171.4(3)
N1 C1 C2 N2 7.6(4)
O1 C1 C2 C3 5.5(5)
N1 C1 C2 C3 -175.5(3)
N2 C2 C3 C4 1.6(4)
C1 C2 C3 C4 -175.1(3)
C29 O4 C4 C3 -168.6(3)
C29 O4 C4 C5 10.6(4)
C2 C3 C4 O4 178.9(3)
C2 C3 C4 C5 -0.4(4)
O4 C4 C5 C6 -179.9(3)
C3 C4 C5 C6 -0.7(4)
C2 N2 C6 C5 0.6(4)
Ni1 N2 C6 C5 -177.0(2)
C2 N2 C6 C7 -177.0(3)
Ni1 N2 C6 C7 5.4(3)
C4 C5 C6 N2 0.6(4)
C4 C5 C6 C7 177.8(3)
C8 N3 C7 O2 -7.7(5)
Ni1 N3 C7 O2 -179.4(3)
C8 N3 C7 C6 171.8(2)
Ni1 N3 C7 C6 0.1(3)
N2 C6 C7 O2 176.3(3)
C5 C6 C7 O2 -1.1(5)
N2 C6 C7 N3 -3.3(4)
C5 C6 C7 N3 179.2(3)
C7 N3 C8 C13 121.5(3)
Ni1 N3 C8 C13 -67.6(3)
C7 N3 C8 C9 -61.0(4)
Ni1 N3 C8 C9 109.8(3)
C13 C8 C9 C10 0.1(4)
N3 C8 C9 C10 -177.4(3)
C8 C9 C10 C11 -0.2(4)
C9 C10 C11 C12 -0.9(4)
C10 C11 C12 C13 2.1(4)
C10 C11 C12 C14 -174.4(3)
C11 C12 C13 C8 -2.2(4)
C14 C12 C13 C8 174.3(3)
C9 C8 C13 C12 1.2(4)
N3 C8 C13 C12 178.7(3)
C16 N4 C14 C12 69.0(3)
C15 N4 C14 C12 -167.3(3)
C13 C12 C14 N4 29.9(4)
C11 C12 C14 N4 -153.6(3)
C15 N4 C16 C17 83.1(3)
C14 N4 C16 C17 -154.0(3)
C18 N5 C17 C16 80.0(3)
C19 N5 C17 C16 -156.5(3)
N4 C16 C17 N5 -174.3(3)
C17 N5 C19 C20 155.3(3)
C18 N5 C19 C20 -80.6(3)
C21 N6 C20 C19 -73.8(4)
C22 N6 C20 C19 54.9(4)
N5 C19 C20 N6 163.3(3)
C21 N6 C22 C23 -172.7(3)
C20 N6 C22 C23 57.7(4)
N6 C22 C23 C24 59.4(4)
N6 C22 C23 C28 -120.6(3)
C28 C23 C24 C25 -0.4(4)
C22 C23 C24 C25 179.6(3)
C23 C24 C25 C26 0.8(4)
C24 C25 C26 C27 -0.8(4)
C25 C26 C27 C28 0.3(4)
C25 C26 C27 N1 176.8(3)
C1 N1 C27 C26 67.8(4)
Ni1 N1 C27 C26 -99.2(3)
C1 N1 C27 C28 -115.7(3)
Ni1 N1 C27 C28 77.3(3)
C24 C23 C28 C27 -0.1(4)
C22 C23 C28 C27 180.0(3)
C26 C27 C28 C23 0.1(4)
N1 C27 C28 C23 -176.5(3)
C4 O4 C29 C30 170.4(3)
O4 C29 C30 C31 -55.8(4)
O4 C29 C30 C32 -178.3(3)
C43 C38 C39 C40 1.3(6)
C37 C38 C39 C40 -175.0(4)
C38 C39 C40 C41 -0.8(6)
C39 C40 C41 C42 -1.0(7)
C40 C41 C42 C43 2.3(7)
C41 C42 C43 C38 -1.7(6)
C39 C38 C43 C42 0.0(6)
C37 C38 C43 C42 176.4(4)
